data_2204546
loop_
_publ_author_name
'Brito, Iv\'an'
'Ca\'rdenas, Alejandro'
'Lo\'pez-Rodri\'guez, Mat\'ias'
'Cristian Gutie\'rrez'
'Andrea Reyes'

_publ_section_title
;
 4-<i>tert</i>-Butyl-1-isopropyl-1<i>H</i>-imidazole-2(3<i>H</i>)-thione
;
_journal_issue 11
_journal_name_full 'Acta Crystallographica Section E'
_journal_page_first o2127
_journal_page_last o2129
_journal_paper_doi 10.1107/S1600536804026443
_journal_volume 60
_journal_year 2004
_chemical_formula_iupac 'C10 H18 N2 S'
_chemical_formula_moiety 'C10 H18 N2 S'
_chemical_formula_sum 'C10 H18 N2 S'
_chemical_formula_weight 198.32
_chemical_melting_point 548
_chemical_name_common
;
4-tert-Butyl-1-isopropyl-1H-imidazole-2(3H)-thione
;
_chemical_name_systematic
;
4-tert-Butyl-1-isopropyl-1H-imidazole-2(3H)-thione
;
_space_group_IT_number 14
_symmetry_cell_setting monoclinic
_symmetry_space_group_name_Hall '-P 2ybc'
_symmetry_space_group_name_H-M 'P 1 21/c 1'
_audit_creation_method 'WinGX routine CIF_UPDATE'
_cell_angle_alpha 90
_cell_angle_beta 103.76(2)
_cell_angle_gamma 90
_cell_formula_units_Z 4
_cell_length_a 10.051(2)
_cell_length_b 10.176(2)
_cell_length_c 11.762(2)
_cell_measurement_reflns_used 3850
_cell_measurement_temperature 293(2)
_cell_measurement_theta_max 28.33
_cell_measurement_theta_min 1.00
_cell_volume 1168.5(4)
_computing_cell_refinement 'DENZO--SMN (Otwinowski & Minor, 1997)'
_computing_data_collection 'COLLECT (Nonius, 1999)'
_computing_data_reduction 'SCALEPACK (Otwinowski & Minor, 1997)'
_computing_molecular_graphics 'ORTEP-3 for Windows (Farrugia, 1997) and PLATON (Spek, 2003)'
_computing_publication_material 'WinGX (Farrugia, 1999)'
_computing_structure_refinement 'SHELXL97 (Sheldrick, 1997)'
_computing_structure_solution 'SHELXS97 (Sheldrick, 1997)'
_diffrn_measured_fraction_theta_full 0.975
_diffrn_measured_fraction_theta_max 0.975
_diffrn_measurement_device_type 'Nonius KappaCCD area-detector'
_diffrn_measurement_method \w
_diffrn_radiation_monochromator graphite
_diffrn_radiation_source 'fine-focus sealed tube'
_diffrn_radiation_type MoK\a
_diffrn_radiation_wavelength 0.71073
_diffrn_reflns_av_R_equivalents 0.0621
_diffrn_reflns_limit_h_max 8
_diffrn_reflns_limit_h_min -13
_diffrn_reflns_limit_k_max 13
_diffrn_reflns_limit_k_min -12
_diffrn_reflns_limit_l_max 15
_diffrn_reflns_limit_l_min -13
_diffrn_reflns_number 6718
_diffrn_reflns_theta_full 28.33
_diffrn_reflns_theta_max 28.33
_diffrn_reflns_theta_min 2.09
_diffrn_standards_decay_% 0
_diffrn_standards_interval_time 120
_diffrn_standards_number 1
_exptl_absorpt_coefficient_mu 0.239
_exptl_absorpt_correction_T_max 0.953
_exptl_absorpt_correction_T_min 0.919
_exptl_absorpt_correction_type multi-scan
_exptl_absorpt_process_details '(SORTAV; Blessing, 1995, 1997)'
_exptl_crystal_colour yellow
_exptl_crystal_density_diffrn 1.127
_exptl_crystal_density_method 'not measured'
_exptl_crystal_description prism
_exptl_crystal_F_000 432
_exptl_crystal_size_max 0.40
_exptl_crystal_size_mid 0.30
_exptl_crystal_size_min 0.17
_refine_diff_density_max 0.441
_refine_diff_density_min -0.423
_refine_ls_extinction_coef 0.138(8)
_refine_ls_extinction_method SHELXL97
_refine_ls_goodness_of_fit_ref 1.06
_refine_ls_hydrogen_treatment mixed
_refine_ls_matrix_type full
_refine_ls_number_parameters 122
_refine_ls_number_reflns 2843
_refine_ls_number_restraints 0
_refine_ls_restrained_S_all 1.06
_refine_ls_R_factor_gt 0.0608
_refine_ls_shift/su_max 0
_refine_ls_structure_factor_coef Fsqd
_refine_ls_weighting_details 'calc w = 1/[\s^2^(Fo^2^)+(0.0847P)^2^] where P = (Fo^2^+2Fc^2^)/3'
_refine_ls_weighting_scheme calc
_refine_ls_wR_factor_ref 0.1965
_reflns_number_gt 1468
_reflns_number_total 2843
_reflns_threshold_expression I>2\s(I)
_cod_data_source_file nc6005.cif
_cod_data_source_block I
_cod_original_sg_symbol_H-M 'P 21/c'
_cod_database_code 2204546
_cod_database_fobs_code 2204546

loop_
_symmetry_equiv_pos_as_xyz
'x, y, z'
'-x, y+1/2, -z+1/2'
'-x, -y, -z'
'x, -y-1/2, z-1/2'

loop_
_atom_site_label
_atom_site_fract_x
_atom_site_fract_y
_atom_site_fract_z
_atom_site_U_iso_or_equiv
_atom_site_adp_type
_atom_site_calc_flag
_atom_site_refinement_flags
_atom_site_occupancy
_atom_site_type_symbol
S1 0.76838(8) 0.03727(10) 0.95235(6) 0.0457(3) Uani d . 1 S
N1 0.9670(2) 0.0798(2) 1.15124(19) 0.0323(6) Uani d . 1 N
N2 0.7636(2) 0.1071(2) 1.17576(19) 0.0338(6) Uani d . 1 N
C1 0.9839(3) 0.1172(3) 1.2673(2) 0.0300(7) Uani d . 1 C
C2 0.8563(3) 0.1344(3) 1.2812(2) 0.0373(8) Uani d . 1 C
C3 0.8341(3) 0.0740(3) 1.0955(2) 0.0316(7) Uani d . 1 C
C4 1.1225(3) 0.1339(3) 1.3498(2) 0.0374(8) Uani d . 1 C
C5 1.2052(3) 0.2350(4) 1.2989(3) 0.0537(10) Uani d . 1 C
C6 1.1972(4) 0.0024(4) 1.3661(3) 0.0568(10) Uani d . 1 C
C7 1.1031(4) 0.1814(4) 1.4676(3) 0.0564(10) Uani d . 1 C
C8 0.6132(3) 0.1048(3) 1.1555(3) 0.0395(8) Uani d . 1 C
C9 0.5716(4) 0.0588(5) 1.2642(3) 0.0824(15) Uani d . 1 C
H9A 0.6201 -0.0204 1.2925 0.108(7) Uiso calc R 1 H
H9B 0.4748 0.0421 1.2457 0.108(7) Uiso calc R 1 H
H9C 0.5934 0.1256 1.3234 0.108(7) Uiso calc R 1 H
C10 0.5535(4) 0.2358(4) 1.1136(4) 0.0926(16) Uani d . 1 C
H10A 0.5748 0.2979 1.1767 0.108(7) Uiso calc R 1 H
H10B 0.4559 0.2279 1.0866 0.108(7) Uiso calc R 1 H
H10C 0.5914 0.2656 1.0505 0.108(7) Uiso calc R 1 H
H1 1.0291 0.054 1.1278 0.039 Uiso d . 1 H
H2 0.8298 0.166 1.3436 0.044 Uiso d . 1 H
H5A 1.228 0.2016 1.2271 0.072 Uiso d . 1 H
H5B 1.2958 0.2482 1.3545 0.068 Uiso d . 1 H
H5C 1.1591 0.3166 1.288 0.081 Uiso d . 1 H
H6A 1.2096 -0.0336 1.2951 0.079 Uiso d . 1 H
H6B 1.1539 -0.0635 1.3964 0.077 Uiso d . 1 H
H6C 1.2819 0.0153 1.4211 0.063 Uiso d . 1 H
H7A 1.0517 0.1166 1.5047 0.064 Uiso d . 1 H
H7B 1.0565 0.2668 1.4579 0.062 Uiso d . 1 H
H7C 1.1884 0.1983 1.521 0.075 Uiso d . 1 H
H8 0.5873 0.0447 1.0983 0.038 Uiso d . 1 H

loop_
_atom_site_aniso_label
_atom_site_aniso_U_11
_atom_site_aniso_U_22
_atom_site_aniso_U_33
_atom_site_aniso_U_12
_atom_site_aniso_U_13
_atom_site_aniso_U_23
S1 0.0339(5) 0.0708(7) 0.0304(5) 0.0003(4) 0.0037(4) -0.0098(4)
N1 0.0244(14) 0.0440(16) 0.0299(13) 0.0011(11) 0.0093(10) -0.0064(11)
N2 0.0234(14) 0.0440(16) 0.0344(14) -0.0009(12) 0.0078(11) -0.0089(12)
C1 0.0295(17) 0.0357(17) 0.0249(14) 0.0000(13) 0.0069(12) -0.0058(13)
C2 0.0335(18) 0.049(2) 0.0319(16) -0.0018(15) 0.0131(13) -0.0129(15)
C3 0.0272(17) 0.0363(18) 0.0312(16) -0.0023(13) 0.0070(13) -0.0035(13)
C4 0.0332(18) 0.048(2) 0.0298(15) -0.0040(15) 0.0055(13) -0.0078(15)
C5 0.041(2) 0.072(3) 0.0472(19) -0.0197(19) 0.0096(16) -0.0085(19)
C6 0.052(2) 0.073(3) 0.0409(19) 0.0096(19) 0.0006(17) 0.0004(18)
C7 0.045(2) 0.085(3) 0.0382(17) -0.010(2) 0.0082(15) -0.0171(19)
C8 0.0241(17) 0.050(2) 0.0449(18) -0.0042(15) 0.0082(14) -0.0091(16)
C9 0.036(2) 0.149(5) 0.066(3) -0.018(3) 0.019(2) 0.008(3)
C10 0.031(2) 0.077(3) 0.166(5) 0.018(2) 0.016(3) 0.024(3)

loop_
_atom_type_symbol
_atom_type_description
_atom_type_scat_dispersion_real
_atom_type_scat_dispersion_imag
_atom_type_scat_source
C C 0.0033 0.0016 'International Tables Vol C Tables 4.2.6.8 and 6.1.1.4'
H H 0 0 'International Tables Vol C Tables 4.2.6.8 and 6.1.1.4'
N N 0.0061 0.0033 'International Tables Vol C Tables 4.2.6.8 and 6.1.1.4'
S S 0.1246 0.1234 'International Tables Vol C Tables 4.2.6.8 and 6.1.1.4'

loop_
_geom_angle_atom_site_label_1
_geom_angle_atom_site_label_2
_geom_angle_atom_site_label_3
_geom_angle
_geom_angle_publ_flag
C3 N1 C1 111.6(2) y
C3 N1 H1 126.5 ?
C1 N1 H1 121.1 ?
C3 N2 C2 108.8(2) y
C3 N2 C8 124.8(2) ?
C2 N2 C8 126.3(2) ?
C2 C1 N1 105.0(2) y
C2 C1 C4 132.1(2) ?
N1 C1 C4 122.9(2) ?
C1 C2 N2 108.8(2) y
C1 C2 H2 128.7 ?
N2 C2 H2 122.3 ?
N1 C3 N2 105.9(2) y
N1 C3 S1 127.0(2) ?
N2 C3 S1 127.1(2) ?
C1 C4 C7 108.9(3) ?
C1 C4 C6 109.6(3) ?
C7 C4 C6 109.2(3) ?
C1 C4 C5 109.2(2) ?
C7 C4 C5 110.0(3) ?
C6 C4 C5 110.0(3) ?
C4 C5 H5A 111.2 ?
C4 C5 H5B 109.3 ?
H5A C5 H5B 104.3 ?
C4 C5 H5C 110.5 ?
H5A C5 H5C 113.1 ?
H5B C5 H5C 108.2 ?
C4 C6 H6A 113.2 ?
C4 C6 H6B 115.2 ?
H6A C6 H6B 103.4 ?
C4 C6 H6C 107.5 ?
H6A C6 H6C 111.7 ?
H6B C6 H6C 105.6 ?
C4 C7 H7A 112.3 ?
C4 C7 H7B 109.6 ?
H7A C7 H7B 110.7 ?
C4 C7 H7C 111.6 ?
H7A C7 H7C 108 ?
H7B C7 H7C 104.3 ?
N2 C8 C10 110.8(3) ?
N2 C8 C9 110.3(3) ?
C10 C8 C9 112.6(3) ?
N2 C8 H8 103.6 ?
C10 C8 H8 109.7 ?
C9 C8 H8 109.4 ?
C8 C9 H9A 109.5 ?
C8 C9 H9B 109.5 ?
H9A C9 H9B 109.5 ?
C8 C9 H9C 109.5 ?
H9A C9 H9C 109.5 ?
H9B C9 H9C 109.5 ?
C8 C10 H10A 109.5 ?
C8 C10 H10B 109.5 ?
H10A C10 H10B 109.5 ?
C8 C10 H10C 109.5 ?
H10A C10 H10C 109.5 ?
H10B C10 H10C 109.5 ?

loop_
_geom_bond_atom_site_label_1
_geom_bond_atom_site_label_2
_geom_bond_distance
_geom_bond_publ_flag
S1 C3 1.697(3) y
N1 C3 1.342(4) y
N1 C1 1.388(3) y
N1 H1 0.786 ?
N2 C3 1.351(3) y
N2 C2 1.391(3) y
N2 C8 1.473(4) ?
C1 C2 1.342(4) y
C1 C4 1.506(4) ?
C2 H2 0.8978 ?
C4 C7 1.523(4) ?
C4 C6 1.524(5) ?
C4 C5 1.531(4) ?
C5 H5A 0.9874 ?
C5 H5B 0.9959 ?
C5 H5C 0.9444 ?
C6 H6A 0.9469 ?
C6 H6B 0.9169 ?
C6 H6C 0.9472 ?
C7 H7A 0.9996 ?
C7 H7B 0.9814 ?
C7 H7C 0.9502 ?
C8 C10 1.496(5) ?
C8 C9 1.511(5) ?
C8 H8 0.9 ?
C9 H9A 0.96 ?
C9 H9B 0.96 ?
C9 H9C 0.96 ?
C10 H10A 0.96 ?
C10 H10B 0.96 ?
C10 H10C 0.96 ?

loop_
_geom_hbond_atom_site_label_D
_geom_hbond_atom_site_label_H
_geom_hbond_atom_site_label_A
_geom_hbond_site_symmetry_A
_geom_hbond_distance_DH
_geom_hbond_distance_HA
_geom_hbond_distance_DA
_geom_hbond_angle_DHA
_geom_hbond_publ_flag
N1 H1 S1 3_757 0.79 2.61 3.394(3) 179 yes

loop_
_geom_torsion_atom_site_label_1
_geom_torsion_atom_site_label_2
_geom_torsion_atom_site_label_3
_geom_torsion_atom_site_label_4
_geom_torsion
C3 N1 C1 C2 0.0(3)
C3 N1 C1 C4 -178.9(3)
N1 C1 C2 N2 0.4(3)
C4 C1 C2 N2 179.2(3)
C3 N2 C2 C1 -0.6(4)
C8 N2 C2 C1 175.4(3)
C1 N1 C3 N2 -0.3(3)
C1 N1 C3 S1 177.9(2)
C2 N2 C3 N1 0.6(3)
C8 N2 C3 N1 -175.5(3)
C2 N2 C3 S1 -177.7(2)
C8 N2 C3 S1 6.3(4)
C2 C1 C4 C7 -1.1(5)
N1 C1 C4 C7 177.4(3)
C2 C1 C4 C6 118.3(4)
N1 C1 C4 C6 -63.1(4)
C2 C1 C4 C5 -121.2(4)
N1 C1 C4 C5 57.4(4)
C3 N2 C8 C10 -91.9(4)
C2 N2 C8 C10 92.8(4)
C3 N2 C8 C9 142.7(3)
C2 N2 C8 C9 -32.6(4)

loop_
_cod_related_entry_id
_cod_related_entry_database
_cod_related_entry_code
1 ChemSpider 3070758
